data_4304207
loop_
_publ_author_name
'Wayne A. Chomitz'
'Seth F. Mickenberg'
'John Arnold'

_publ_section_title
;
First-Row Transition Metal-Halide Complexes Supported by a Monoanionic
[N2P2] Ligand
;
_journal_name_full 'Inorganic Chemistry'
_journal_page_first 373
_journal_page_last 380
_journal_paper_doi 10.1021/ic701670u
_journal_volume 47
_journal_year 2008
_chemical_formula_moiety 'C22 H51 Cl2 N2 P2 Si Ti'
_chemical_formula_sum 'C22 H51 Cl2 N2 P2 Si Ti'
_chemical_formula_weight 552.48
_chemical_name_systematic
; 
 ? 
;
_space_group_IT_number 14
_symmetry_cell_setting monoclinic
_symmetry_space_group_name_Hall '-P 2ybc'
_symmetry_space_group_name_H-M 'P 1 21/c 1'
_atom_sites_solution_hydrogens geom
_atom_sites_solution_primary direct
_atom_sites_solution_secondary difmap
_audit_creation_method SHELXL-97
_cell_angle_alpha 90.00
_cell_angle_beta 96.056(4)
_cell_angle_gamma 90.00
_cell_formula_units_Z 4
_cell_length_a 15.900(4)
_cell_length_b 8.003(2)
_cell_length_c 24.274(6)
_cell_measurement_reflns_used 2251
_cell_measurement_temperature 127(2)
_cell_measurement_theta_max 26.0
_cell_measurement_theta_min 3.4
_cell_volume 3071.6(13)
_computing_cell_refinement 'Bruker SAINT v7.07'
_computing_data_collection 'Bruker SMART v5.054d'
_computing_data_reduction 'Bruker SAINT v7.07'
_computing_structure_refinement 'SHELXL-97 (Sheldrick, 1997)'
_computing_structure_solution 'SHELXS-97 (Sheldrick, 1990)'
_diffrn_ambient_temperature 127(2)
_diffrn_measured_fraction_theta_full 0.928
_diffrn_measured_fraction_theta_max 0.928
_diffrn_measurement_device_type 'SMART 1000'
_diffrn_measurement_method '\w scans'
_diffrn_radiation_monochromator graphite
_diffrn_radiation_source 'fine-focus sealed tube'
_diffrn_radiation_type MoK\a
_diffrn_radiation_wavelength 0.71073
_diffrn_reflns_av_R_equivalents 0.0545
_diffrn_reflns_av_sigmaI/netI 0.0955
_diffrn_reflns_limit_h_max 18
_diffrn_reflns_limit_h_min -19
_diffrn_reflns_limit_k_max 9
_diffrn_reflns_limit_k_min -9
_diffrn_reflns_limit_l_max 30
_diffrn_reflns_limit_l_min -15
_diffrn_reflns_number 14359
_diffrn_reflns_theta_full 26.43
_diffrn_reflns_theta_max 26.43
_diffrn_reflns_theta_min 3.38
_diffrn_standards_decay_% 0
_diffrn_standards_interval_count 0
_diffrn_standards_interval_time 0
_diffrn_standards_number 0
_exptl_absorpt_coefficient_mu 0.608
_exptl_absorpt_correction_T_max 1.00
_exptl_absorpt_correction_T_min 0.87
_exptl_absorpt_correction_type empirical
_exptl_absorpt_process_details 'Blessing, 1995'
_exptl_crystal_colour blue-green
_exptl_crystal_density_diffrn 1.195
_exptl_crystal_density_method 'not measured'
_exptl_crystal_description 'hexagonal rod'
_exptl_crystal_F_000 1188
_exptl_crystal_size_max 0.34
_exptl_crystal_size_mid 0.19
_exptl_crystal_size_min 0.06
_refine_diff_density_max 0.572
_refine_diff_density_min -0.518
_refine_diff_density_rms 0.101
_refine_ls_extinction_method none
_refine_ls_goodness_of_fit_ref 1.538
_refine_ls_hydrogen_treatment constr
_refine_ls_matrix_type full
_refine_ls_number_parameters 271
_refine_ls_number_reflns 5848
_refine_ls_number_restraints 0
_refine_ls_restrained_S_all 1.538
_refine_ls_R_factor_all 0.1164
_refine_ls_R_factor_gt 0.0727
_refine_ls_shift/su_max 0.003
_refine_ls_shift/su_mean 0.000
_refine_ls_structure_factor_coef Fsqd
_refine_ls_weighting_details 'calc w=1/[\s^2^(Fo^2^)+(0.0600P)^2^+0.0000P] where P=(Fo^2^+2Fc^2^)/3'
_refine_ls_weighting_scheme calc
_refine_ls_wR_factor_gt 0.1905
_refine_ls_wR_factor_ref 0.1994
_reflns_number_gt 3771
_reflns_number_total 5848
_reflns_threshold_expression >2sigma(I)
_cod_data_source_file ic701670u-file006.cif
_cod_data_source_block wacti3xs
_cod_original_cell_volume 3071.5(13)
_cod_database_code 4304207

loop_
_symmetry_equiv_pos_as_xyz
'x, y, z'
'-x, y+1/2, -z+1/2'
'-x, -y, -z'
'x, -y-1/2, z-1/2'

loop_
_atom_site_label
_atom_site_type_symbol
_atom_site_fract_x
_atom_site_fract_y
_atom_site_fract_z
_atom_site_U_iso_or_equiv
_atom_site_adp_type
_atom_site_occupancy
_atom_site_symmetry_multiplicity
_atom_site_calc_flag
_atom_site_refinement_flags
_atom_site_disorder_assembly
_atom_site_disorder_group
Ti1 Ti 0.22722(6) 0.40673(13) 0.11722(4) 0.0249(3) Uani 1 1 d . . .
Cl1 Cl 0.15759(10) 0.55516(19) 0.18161(7) 0.0402(4) Uani 1 1 d . . .
Cl2 Cl 0.21025(10) 0.57939(18) 0.04030(6) 0.0345(4) Uani 1 1 d . . .
Si1 Si 0.38085(10) 0.2463(2) 0.09259(7) 0.0277(4) Uani 1 1 d . . .
P1 P 0.11047(9) 0.18071(18) 0.12075(6) 0.0272(4) Uani 1 1 d . . .
P2 P 0.22241(9) -0.02565(19) -0.08802(6) 0.0278(4) Uani 1 1 d . . .
N1 N 0.2768(3) 0.1729(5) 0.07008(18) 0.0241(10) Uani 1 1 d . . .
N2 N 0.3479(3) 0.3727(6) 0.14268(19) 0.0290(11) Uani 1 1 d . . .
C1 C 0.4010(4) 0.4701(8) 0.1853(2) 0.0333(15) Uani 1 1 d . . .
C2 C 0.3841(5) 0.6590(8) 0.1755(3) 0.059(2) Uani 1 1 d . . .
H2A H 0.3237 0.6819 0.1768 0.089 Uiso 1 1 calc R . .
H2B H 0.4004 0.6908 0.1392 0.089 Uiso 1 1 calc R . .
H2C H 0.4173 0.7236 0.2044 0.089 Uiso 1 1 calc R . .
C3 C 0.4952(4) 0.4388(10) 0.1831(3) 0.060(2) Uani 1 1 d . . .
H3A H 0.5073 0.3197 0.1892 0.089 Uiso 1 1 calc R . .
H3B H 0.5278 0.5046 0.2120 0.089 Uiso 1 1 calc R . .
H3C H 0.5110 0.4718 0.1467 0.089 Uiso 1 1 calc R . .
C4 C 0.3773(4) 0.4209(9) 0.2422(3) 0.0464(17) Uani 1 1 d . . .
H4A H 0.3881 0.3014 0.2483 0.070 Uiso 1 1 calc R . .
H4B H 0.3172 0.4441 0.2443 0.070 Uiso 1 1 calc R . .
H4C H 0.4114 0.4854 0.2708 0.070 Uiso 1 1 calc R . .
C5 C 0.4263(4) 0.3579(8) 0.0354(3) 0.0364(15) Uani 1 1 d . . .
H5A H 0.4785 0.3021 0.0274 0.055 Uiso 1 1 calc R . .
H5B H 0.4388 0.4737 0.0464 0.055 Uiso 1 1 calc R . .
H5C H 0.3855 0.3565 0.0022 0.055 Uiso 1 1 calc R . .
C6 C 0.4527(4) 0.0661(8) 0.1133(3) 0.0438(18) Uani 1 1 d . . .
H6A H 0.5001 0.0658 0.0906 0.066 Uiso 1 1 calc R . .
H6B H 0.4212 -0.0388 0.1078 0.066 Uiso 1 1 calc R . .
H6C H 0.4745 0.0772 0.1525 0.066 Uiso 1 1 calc R . .
C7 C 0.2495(3) 0.1671(7) 0.0091(2) 0.0260(13) Uani 1 1 d . . .
H7A H 0.2643 0.2749 -0.0073 0.031 Uiso 1 1 calc R . .
H7B H 0.1872 0.1564 0.0037 0.031 Uiso 1 1 calc R . .
C8 C 0.2878(3) 0.0261(7) -0.0227(2) 0.0274(13) Uani 1 1 d . . .
H8A H 0.2939 -0.0748 0.0010 0.033 Uiso 1 1 calc R . .
H8B H 0.3449 0.0597 -0.0312 0.033 Uiso 1 1 calc R . .
C9 C 0.2288(4) 0.1658(8) -0.1310(3) 0.0392(16) Uani 1 1 d . . .
H9A H 0.2136 0.1306 -0.1703 0.047 Uiso 1 1 calc R . .
C10 C 0.3143(5) 0.2492(8) -0.1290(3) 0.0453(17) Uani 1 1 d . . .
H10A H 0.3101 0.3480 -0.1529 0.068 Uiso 1 1 calc R . .
H10B H 0.3553 0.1707 -0.1418 0.068 Uiso 1 1 calc R . .
H10C H 0.3329 0.2830 -0.0908 0.068 Uiso 1 1 calc R . .
C11 C 0.1600(5) 0.2910(8) -0.1174(3) 0.0497(19) Uani 1 1 d . . .
H11A H 0.1634 0.3918 -0.1400 0.075 Uiso 1 1 calc R . .
H11B H 0.1689 0.3209 -0.0781 0.075 Uiso 1 1 calc R . .
H11C H 0.1041 0.2398 -0.1255 0.075 Uiso 1 1 calc R . .
C12 C 0.2955(4) -0.1671(7) -0.1212(2) 0.0301(14) Uani 1 1 d . . .
H12A H 0.3453 -0.1001 -0.1302 0.036 Uiso 1 1 calc R . .
C13 C 0.3271(4) -0.3067(7) -0.0821(3) 0.0363(15) Uani 1 1 d . . .
H13A H 0.3653 -0.3792 -0.1004 0.055 Uiso 1 1 calc R . .
H13B H 0.2789 -0.3722 -0.0721 0.055 Uiso 1 1 calc R . .
H13C H 0.3575 -0.2588 -0.0486 0.055 Uiso 1 1 calc R . .
C14 C 0.2507(4) -0.2353(8) -0.1751(2) 0.0403(16) Uani 1 1 d . . .
H14A H 0.2890 -0.3096 -0.1925 0.061 Uiso 1 1 calc R . .
H14B H 0.2339 -0.1423 -0.2001 0.061 Uiso 1 1 calc R . .
H14C H 0.2003 -0.2978 -0.1672 0.061 Uiso 1 1 calc R . .
C15 C 0.2544(3) 0.0178(7) 0.0990(2) 0.0256(13) Uani 1 1 d . . .
H15A H 0.2778 0.0243 0.1384 0.031 Uiso 1 1 calc R . .
H15B H 0.2807 -0.0792 0.0822 0.031 Uiso 1 1 calc R . .
C16 C 0.1577(3) -0.0104(7) 0.0959(2) 0.0257(13) Uani 1 1 d . . .
H16A H 0.1451 -0.1067 0.1193 0.031 Uiso 1 1 calc R . .
H16B H 0.1343 -0.0340 0.0572 0.031 Uiso 1 1 calc R . .
C17 C 0.0832(4) 0.1300(8) 0.1907(3) 0.0359(15) Uani 1 1 d . . .
H17A H 0.0619 0.2353 0.2066 0.043 Uiso 1 1 calc R . .
C18 C 0.1633(5) 0.0792(9) 0.2277(3) 0.0466(18) Uani 1 1 d . . .
H18A H 0.1486 0.0523 0.2649 0.070 Uiso 1 1 calc R . .
H18B H 0.2039 0.1718 0.2299 0.070 Uiso 1 1 calc R . .
H18C H 0.1887 -0.0190 0.2118 0.070 Uiso 1 1 calc R . .
C19 C 0.0135(5) -0.0026(9) 0.1930(3) 0.0529(19) Uani 1 1 d . . .
H19A H 0.0033 -0.0214 0.2316 0.079 Uiso 1 1 calc R . .
H19B H 0.0316 -0.1074 0.1770 0.079 Uiso 1 1 calc R . .
H19C H -0.0387 0.0366 0.1719 0.079 Uiso 1 1 calc R . .
C20 C 0.0084(4) 0.2150(7) 0.0785(3) 0.0336(15) Uani 1 1 d . . .
H20A H -0.0274 0.1133 0.0817 0.040 Uiso 1 1 calc R . .
C21 C 0.0196(4) 0.2403(8) 0.0174(3) 0.0399(16) Uani 1 1 d . . .
H21A H -0.0358 0.2580 -0.0036 0.060 Uiso 1 1 calc R . .
H21B H 0.0463 0.1411 0.0032 0.060 Uiso 1 1 calc R . .
H21C H 0.0555 0.3381 0.0133 0.060 Uiso 1 1 calc R . .
C22 C -0.0376(4) 0.3634(8) 0.1006(3) 0.0485(19) Uani 1 1 d . . .
H22A H -0.0916 0.3803 0.0779 0.073 Uiso 1 1 calc R . .
H22B H -0.0027 0.4639 0.0992 0.073 Uiso 1 1 calc R . .
H22C H -0.0481 0.3416 0.1391 0.073 Uiso 1 1 calc R . .

loop_
_atom_site_aniso_label
_atom_site_aniso_U_11
_atom_site_aniso_U_22
_atom_site_aniso_U_33
_atom_site_aniso_U_23
_atom_site_aniso_U_13
_atom_site_aniso_U_12
Ti1 0.0265(6) 0.0252(6) 0.0229(6) -0.0005(5) 0.0018(4) 0.0000(4)
Cl1 0.0465(9) 0.0407(10) 0.0340(9) -0.0116(7) 0.0066(7) 0.0039(7)
Cl2 0.0445(9) 0.0306(8) 0.0279(8) 0.0038(6) 0.0011(7) 0.0025(7)
Si1 0.0237(8) 0.0322(9) 0.0270(9) 0.0014(7) 0.0019(7) -0.0012(7)
P1 0.0272(8) 0.0273(9) 0.0275(9) -0.0001(7) 0.0044(6) -0.0001(6)
P2 0.0285(8) 0.0312(9) 0.0240(8) -0.0040(7) 0.0038(6) 0.0006(6)
N1 0.027(3) 0.028(3) 0.017(2) 0.001(2) -0.0018(19) -0.002(2)
N2 0.027(3) 0.032(3) 0.026(3) 0.000(2) -0.003(2) -0.001(2)
C1 0.031(3) 0.043(4) 0.025(3) 0.003(3) -0.005(3) -0.011(3)
C2 0.081(6) 0.046(4) 0.046(5) -0.003(4) -0.015(4) -0.023(4)
C3 0.028(4) 0.100(6) 0.048(5) -0.020(4) -0.010(3) -0.013(4)
C4 0.053(4) 0.057(4) 0.027(4) -0.002(3) -0.008(3) -0.004(3)
C5 0.032(3) 0.045(4) 0.032(4) 0.001(3) 0.002(3) -0.003(3)
C6 0.022(3) 0.046(4) 0.062(5) 0.013(3) -0.002(3) -0.002(3)
C7 0.029(3) 0.030(3) 0.020(3) 0.003(2) 0.003(2) -0.004(2)
C8 0.029(3) 0.030(3) 0.023(3) 0.001(3) 0.003(2) 0.001(2)
C9 0.054(4) 0.038(4) 0.025(3) 0.004(3) 0.002(3) 0.011(3)
C10 0.072(5) 0.030(4) 0.036(4) -0.002(3) 0.013(4) -0.003(3)
C11 0.073(5) 0.042(4) 0.032(4) 0.003(3) -0.002(4) 0.014(4)
C12 0.036(3) 0.031(3) 0.024(3) -0.006(3) 0.008(3) -0.001(3)
C13 0.046(4) 0.025(3) 0.039(4) -0.010(3) 0.014(3) 0.004(3)
C14 0.051(4) 0.041(4) 0.030(4) -0.011(3) 0.006(3) -0.004(3)
C15 0.023(3) 0.028(3) 0.026(3) 0.002(3) 0.002(2) -0.001(2)
C16 0.027(3) 0.025(3) 0.025(3) 0.004(3) 0.003(2) 0.000(2)
C17 0.041(4) 0.038(4) 0.031(4) 0.003(3) 0.012(3) -0.004(3)
C18 0.069(5) 0.047(4) 0.024(3) 0.004(3) 0.005(3) -0.003(4)
C19 0.054(5) 0.062(5) 0.046(4) 0.009(4) 0.020(4) -0.004(4)
C20 0.025(3) 0.035(4) 0.041(4) -0.001(3) 0.004(3) 0.000(3)
C21 0.032(3) 0.047(4) 0.038(4) 0.009(3) -0.010(3) 0.007(3)
C22 0.035(4) 0.043(4) 0.067(5) -0.005(4) 0.004(3) 0.009(3)

loop_
_atom_type_symbol
_atom_type_description
_atom_type_scat_dispersion_real
_atom_type_scat_dispersion_imag
_atom_type_scat_source
C C 0.0033 0.0016 'International Tables Vol C Tables 4.2.6.8 and 6.1.1.4'
H H 0.0000 0.0000 'International Tables Vol C Tables 4.2.6.8 and 6.1.1.4'
N N 0.0061 0.0033 'International Tables Vol C Tables 4.2.6.8 and 6.1.1.4'
Si Si 0.0817 0.0704 'International Tables Vol C Tables 4.2.6.8 and 6.1.1.4'
P P 0.1023 0.0942 'International Tables Vol C Tables 4.2.6.8 and 6.1.1.4'
Cl Cl 0.1484 0.1585 'International Tables Vol C Tables 4.2.6.8 and 6.1.1.4'
Ti Ti 0.2776 0.4457 'International Tables Vol C Tables 4.2.6.8 and 6.1.1.4'

loop_
_geom_angle_atom_site_label_1
_geom_angle_atom_site_label_2
_geom_angle_atom_site_label_3
_geom_angle
_geom_angle_site_symmetry_1
_geom_angle_site_symmetry_3
_geom_angle_publ_flag
N2 Ti1 Cl2 111.22(15) . . ?
N2 Ti1 Cl1 112.03(15) . . ?
Cl2 Ti1 Cl1 102.31(7) . . ?
N2 Ti1 N1 71.36(17) . . ?
Cl2 Ti1 N1 95.64(12) . . ?
Cl1 Ti1 N1 158.48(12) . . ?
N2 Ti1 P1 124.62(14) . . ?
Cl2 Ti1 P1 114.77(6) . . ?
Cl1 Ti1 P1 86.63(6) . . ?
N1 Ti1 P1 75.02(11) . . ?
N2 Ti1 Si1 35.33(14) . . ?
Cl2 Ti1 Si1 97.35(6) . . ?
Cl1 Ti1 Si1 147.08(6) . . ?
N1 Ti1 Si1 38.29(11) . . ?
P1 Ti1 Si1 108.73(6) . . ?
N2 Si1 N1 93.9(2) . . ?
N2 Si1 C5 114.8(3) . . ?
N1 Si1 C5 110.5(2) . . ?
N2 Si1 C6 119.3(3) . . ?
N1 Si1 C6 110.4(2) . . ?
C5 Si1 C6 107.2(3) . . ?
N2 Si1 Ti1 41.95(15) . . ?
N1 Si1 Ti1 55.32(15) . . ?
C5 Si1 Ti1 110.2(2) . . ?
C6 Si1 Ti1 142.5(2) . . ?
C16 P1 C17 105.3(3) . . ?
C16 P1 C20 107.9(3) . . ?
C17 P1 C20 105.4(3) . . ?
C16 P1 Ti1 104.54(18) . . ?
C17 P1 Ti1 115.0(2) . . ?
C20 P1 Ti1 117.9(2) . . ?
C8 P2 C9 103.7(3) . . ?
C8 P2 C12 100.7(3) . . ?
C9 P2 C12 100.6(3) . . ?
C15 N1 C7 112.4(4) . . ?
C15 N1 Si1 113.0(3) . . ?
C7 N1 Si1 118.3(3) . . ?
C15 N1 Ti1 108.8(3) . . ?
C7 N1 Ti1 115.2(3) . . ?
Si1 N1 Ti1 86.40(18) . . ?
C1 N2 Si1 127.8(4) . . ?
C1 N2 Ti1 127.5(4) . . ?
Si1 N2 Ti1 102.7(2) . . ?
N2 C1 C4 108.6(5) . . ?
N2 C1 C3 112.1(5) . . ?
C4 C1 C3 109.1(5) . . ?
N2 C1 C2 109.1(5) . . ?
C4 C1 C2 109.7(6) . . ?
C3 C1 C2 108.1(6) . . ?
C1 C2 H2A 109.5 . . ?
C1 C2 H2B 109.5 . . ?
H2A C2 H2B 109.5 . . ?
C1 C2 H2C 109.5 . . ?
H2A C2 H2C 109.5 . . ?
H2B C2 H2C 109.5 . . ?
C1 C3 H3A 109.5 . . ?
C1 C3 H3B 109.5 . . ?
H3A C3 H3B 109.5 . . ?
C1 C3 H3C 109.5 . . ?
H3A C3 H3C 109.5 . . ?
H3B C3 H3C 109.5 . . ?
C1 C4 H4A 109.5 . . ?
C1 C4 H4B 109.5 . . ?
H4A C4 H4B 109.5 . . ?
C1 C4 H4C 109.5 . . ?
H4A C4 H4C 109.5 . . ?
H4B C4 H4C 109.5 . . ?
Si1 C5 H5A 109.5 . . ?
Si1 C5 H5B 109.5 . . ?
H5A C5 H5B 109.5 . . ?
Si1 C5 H5C 109.5 . . ?
H5A C5 H5C 109.5 . . ?
H5B C5 H5C 109.5 . . ?
Si1 C6 H6A 109.5 . . ?
Si1 C6 H6B 109.5 . . ?
H6A C6 H6B 109.5 . . ?
Si1 C6 H6C 109.5 . . ?
H6A C6 H6C 109.5 . . ?
H6B C6 H6C 109.5 . . ?
N1 C7 C8 115.7(4) . . ?
N1 C7 H7A 108.4 . . ?
C8 C7 H7A 108.4 . . ?
N1 C7 H7B 108.4 . . ?
C8 C7 H7B 108.4 . . ?
H7A C7 H7B 107.4 . . ?
C7 C8 P2 112.4(4) . . ?
C7 C8 H8A 109.1 . . ?
P2 C8 H8A 109.1 . . ?
C7 C8 H8B 109.1 . . ?
P2 C8 H8B 109.1 . . ?
H8A C8 H8B 107.9 . . ?
C10 C9 C11 111.2(5) . . ?
C10 C9 P2 116.6(4) . . ?
C11 C9 P2 109.5(4) . . ?
C10 C9 H9A 106.3 . . ?
C11 C9 H9A 106.3 . . ?
P2 C9 H9A 106.3 . . ?
C9 C10 H10A 109.5 . . ?
C9 C10 H10B 109.5 . . ?
H10A C10 H10B 109.5 . . ?
C9 C10 H10C 109.5 . . ?
H10A C10 H10C 109.5 . . ?
H10B C10 H10C 109.5 . . ?
C9 C11 H11A 109.5 . . ?
C9 C11 H11B 109.5 . . ?
H11A C11 H11B 109.5 . . ?
C9 C11 H11C 109.5 . . ?
H11A C11 H11C 109.5 . . ?
H11B C11 H11C 109.5 . . ?
C13 C12 C14 111.5(5) . . ?
C13 C12 P2 111.0(4) . . ?
C14 C12 P2 109.4(4) . . ?
C13 C12 H12A 108.3 . . ?
C14 C12 H12A 108.3 . . ?
P2 C12 H12A 108.3 . . ?
C12 C13 H13A 109.5 . . ?
C12 C13 H13B 109.5 . . ?
H13A C13 H13B 109.5 . . ?
C12 C13 H13C 109.5 . . ?
H13A C13 H13C 109.5 . . ?
H13B C13 H13C 109.5 . . ?
C12 C14 H14A 109.5 . . ?
C12 C14 H14B 109.5 . . ?
H14A C14 H14B 109.5 . . ?
C12 C14 H14C 109.5 . . ?
H14A C14 H14C 109.5 . . ?
H14B C14 H14C 109.5 . . ?
N1 C15 C16 112.6(4) . . ?
N1 C15 H15A 109.1 . . ?
C16 C15 H15A 109.1 . . ?
N1 C15 H15B 109.1 . . ?
C16 C15 H15B 109.1 . . ?
H15A C15 H15B 107.8 . . ?
C15 C16 P1 107.5(4) . . ?
C15 C16 H16A 110.2 . . ?
P1 C16 H16A 110.2 . . ?
C15 C16 H16B 110.2 . . ?
P1 C16 H16B 110.2 . . ?
H16A C16 H16B 108.5 . . ?
C18 C17 C19 110.6(5) . . ?
C18 C17 P1 109.7(4) . . ?
C19 C17 P1 115.2(5) . . ?
C18 C17 H17A 107.0 . . ?
C19 C17 H17A 107.0 . . ?
P1 C17 H17A 107.0 . . ?
C17 C18 H18A 109.5 . . ?
C17 C18 H18B 109.5 . . ?
H18A C18 H18B 109.5 . . ?
C17 C18 H18C 109.5 . . ?
H18A C18 H18C 109.5 . . ?
H18B C18 H18C 109.5 . . ?
C17 C19 H19A 109.5 . . ?
C17 C19 H19B 109.5 . . ?
H19A C19 H19B 109.5 . . ?
C17 C19 H19C 109.5 . . ?
H19A C19 H19C 109.5 . . ?
H19B C19 H19C 109.5 . . ?
C22 C20 C21 110.5(5) . . ?
C22 C20 P1 110.2(4) . . ?
C21 C20 P1 111.9(4) . . ?
C22 C20 H20A 108.0 . . ?
C21 C20 H20A 108.0 . . ?
P1 C20 H20A 108.0 . . ?
C20 C21 H21A 109.5 . . ?
C20 C21 H21B 109.5 . . ?
H21A C21 H21B 109.5 . . ?
C20 C21 H21C 109.5 . . ?
H21A C21 H21C 109.5 . . ?
H21B C21 H21C 109.5 . . ?
C20 C22 H22A 109.5 . . ?
C20 C22 H22B 109.5 . . ?
H22A C22 H22B 109.5 . . ?
C20 C22 H22C 109.5 . . ?
H22A C22 H22C 109.5 . . ?
H22B C22 H22C 109.5 . . ?

loop_
_geom_bond_atom_site_label_1
_geom_bond_atom_site_label_2
_geom_bond_distance
_geom_bond_site_symmetry_2
_geom_bond_publ_flag
Ti1 N2 1.972(4) . ?
Ti1 Cl2 2.3156(18) . ?
Ti1 Cl1 2.3334(19) . ?
Ti1 N1 2.371(5) . ?
Ti1 P1 2.5997(18) . ?
Ti1 Si1 2.878(2) . ?
Si1 N2 1.706(5) . ?
Si1 N1 1.787(4) . ?
Si1 C5 1.860(6) . ?
Si1 C6 1.876(6) . ?
P1 C16 1.834(6) . ?
P1 C17 1.841(6) . ?
P1 C20 1.847(6) . ?
P2 C8 1.849(6) . ?
P2 C9 1.861(6) . ?
P2 C12 1.864(6) . ?
N1 C15 1.488(7) . ?
N1 C7 1.498(6) . ?
N2 C1 1.486(7) . ?
C1 C4 1.522(9) . ?
C1 C3 1.524(9) . ?
C1 C2 1.549(9) . ?
C2 H2A 0.9800 . ?
C2 H2B 0.9800 . ?
C2 H2C 0.9800 . ?
C3 H3A 0.9800 . ?
C3 H3B 0.9800 . ?
C3 H3C 0.9800 . ?
C4 H4A 0.9800 . ?
C4 H4B 0.9800 . ?
C4 H4C 0.9800 . ?
C5 H5A 0.9800 . ?
C5 H5B 0.9800 . ?
C5 H5C 0.9800 . ?
C6 H6A 0.9800 . ?
C6 H6B 0.9800 . ?
C6 H6C 0.9800 . ?
C7 C8 1.530(8) . ?
C7 H7A 0.9900 . ?
C7 H7B 0.9900 . ?
C8 H8A 0.9900 . ?
C8 H8B 0.9900 . ?
C9 C10 1.511(9) . ?
C9 C11 1.544(9) . ?
C9 H9A 1.0000 . ?
C10 H10A 0.9800 . ?
C10 H10B 0.9800 . ?
C10 H10C 0.9800 . ?
C11 H11A 0.9800 . ?
C11 H11B 0.9800 . ?
C11 H11C 0.9800 . ?
C12 C13 1.516(8) . ?
C12 C14 1.523(8) . ?
C12 H12A 1.0000 . ?
C13 H13A 0.9800 . ?
C13 H13B 0.9800 . ?
C13 H13C 0.9800 . ?
C14 H14A 0.9800 . ?
C14 H14B 0.9800 . ?
C14 H14C 0.9800 . ?
C15 C16 1.548(7) . ?
C15 H15A 0.9900 . ?
C15 H15B 0.9900 . ?
C16 H16A 0.9900 . ?
C16 H16B 0.9900 . ?
C17 C18 1.534(9) . ?
C17 C19 1.540(9) . ?
C17 H17A 1.0000 . ?
C18 H18A 0.9800 . ?
C18 H18B 0.9800 . ?
C18 H18C 0.9800 . ?
C19 H19A 0.9800 . ?
C19 H19B 0.9800 . ?
C19 H19C 0.9800 . ?
C20 C22 1.523(8) . ?
C20 C21 1.526(9) . ?
C20 H20A 1.0000 . ?
C21 H21A 0.9800 . ?
C21 H21B 0.9800 . ?
C21 H21C 0.9800 . ?
C22 H22A 0.9800 . ?
C22 H22B 0.9800 . ?
C22 H22C 0.9800 . ?

loop_
_geom_torsion_atom_site_label_1
_geom_torsion_atom_site_label_2
_geom_torsion_atom_site_label_3
_geom_torsion_atom_site_label_4
_geom_torsion
_geom_torsion_site_symmetry_1
_geom_torsion_site_symmetry_2
_geom_torsion_site_symmetry_3
_geom_torsion_site_symmetry_4
_geom_torsion_publ_flag
Cl2 Ti1 Si1 N2 116.7(2) . . . . ?
Cl1 Ti1 Si1 N2 -9.8(3) . . . . ?
N1 Ti1 Si1 N2 -153.5(3) . . . . ?
P1 Ti1 Si1 N2 -124.0(2) . . . . ?
N2 Ti1 Si1 N1 153.5(3) . . . . ?
Cl2 Ti1 Si1 N1 -89.79(18) . . . . ?
Cl1 Ti1 Si1 N1 143.7(2) . . . . ?
P1 Ti1 Si1 N1 29.54(18) . . . . ?
N2 Ti1 Si1 C5 -105.0(3) . . . . ?
Cl2 Ti1 Si1 C5 11.6(2) . . . . ?
Cl1 Ti1 Si1 C5 -114.9(2) . . . . ?
N1 Ti1 Si1 C5 101.4(3) . . . . ?
P1 Ti1 Si1 C5 131.0(2) . . . . ?
N2 Ti1 Si1 C6 75.5(4) . . . . ?
Cl2 Ti1 Si1 C6 -167.8(4) . . . . ?
Cl1 Ti1 Si1 C6 65.7(4) . . . . ?
N1 Ti1 Si1 C6 -78.0(4) . . . . ?
P1 Ti1 Si1 C6 -48.5(4) . . . . ?
N2 Ti1 P1 C16 -44.0(3) . . . . ?
Cl2 Ti1 P1 C16 99.42(19) . . . . ?
Cl1 Ti1 P1 C16 -158.57(19) . . . . ?
N1 Ti1 P1 C16 10.1(2) . . . . ?
Si1 Ti1 P1 C16 -8.4(2) . . . . ?
N2 Ti1 P1 C17 71.0(3) . . . . ?
Cl2 Ti1 P1 C17 -145.6(2) . . . . ?
Cl1 Ti1 P1 C17 -43.6(2) . . . . ?
N1 Ti1 P1 C17 125.0(3) . . . . ?
Si1 Ti1 P1 C17 106.6(2) . . . . ?
N2 Ti1 P1 C20 -163.7(3) . . . . ?
Cl2 Ti1 P1 C20 -20.3(2) . . . . ?
Cl1 Ti1 P1 C20 81.7(2) . . . . ?
N1 Ti1 P1 C20 -109.6(3) . . . . ?
Si1 Ti1 P1 C20 -128.1(2) . . . . ?
N2 Si1 N1 C15 -91.6(4) . . . . ?
C5 Si1 N1 C15 150.1(4) . . . . ?
C6 Si1 N1 C15 31.7(5) . . . . ?
Ti1 Si1 N1 C15 -108.9(4) . . . . ?
N2 Si1 N1 C7 134.1(4) . . . . ?
C5 Si1 N1 C7 15.7(5) . . . . ?
C6 Si1 N1 C7 -102.7(4) . . . . ?
Ti1 Si1 N1 C7 116.7(4) . . . . ?
N2 Si1 N1 Ti1 17.37(19) . . . . ?
C5 Si1 N1 Ti1 -101.0(2) . . . . ?
C6 Si1 N1 Ti1 140.6(3) . . . . ?
N2 Ti1 N1 C15 97.3(3) . . . . ?
Cl2 Ti1 N1 C15 -152.2(3) . . . . ?
Cl1 Ti1 N1 C15 -5.7(5) . . . . ?
P1 Ti1 N1 C15 -38.0(3) . . . . ?
Si1 Ti1 N1 C15 113.1(3) . . . . ?
N2 Ti1 N1 C7 -135.5(4) . . . . ?
Cl2 Ti1 N1 C7 -25.0(3) . . . . ?
Cl1 Ti1 N1 C7 121.6(4) . . . . ?
P1 Ti1 N1 C7 89.2(3) . . . . ?
Si1 Ti1 N1 C7 -119.7(4) . . . . ?
N2 Ti1 N1 Si1 -15.78(18) . . . . ?
Cl2 Ti1 N1 Si1 94.73(15) . . . . ?
Cl1 Ti1 N1 Si1 -118.7(3) . . . . ?
P1 Ti1 N1 Si1 -151.10(17) . . . . ?
N1 Si1 N2 C1 173.7(5) . . . . ?
C5 Si1 N2 C1 -71.6(5) . . . . ?
C6 Si1 N2 C1 57.7(5) . . . . ?
Ti1 Si1 N2 C1 -164.8(6) . . . . ?
N1 Si1 N2 Ti1 -21.6(2) . . . . ?
C5 Si1 N2 Ti1 93.2(3) . . . . ?
C6 Si1 N2 Ti1 -137.6(3) . . . . ?
Cl2 Ti1 N2 C1 92.9(4) . . . . ?
Cl1 Ti1 N2 C1 -20.9(5) . . . . ?
N1 Ti1 N2 C1 -178.2(5) . . . . ?
P1 Ti1 N2 C1 -122.6(4) . . . . ?
Si1 Ti1 N2 C1 164.8(6) . . . . ?
Cl2 Ti1 N2 Si1 -71.9(2) . . . . ?
Cl1 Ti1 N2 Si1 174.26(15) . . . . ?
N1 Ti1 N2 Si1 16.94(19) . . . . ?
P1 Ti1 N2 Si1 72.6(3) . . . . ?
Si1 N2 C1 C4 -124.3(5) . . . . ?
Ti1 N2 C1 C4 74.6(6) . . . . ?
Si1 N2 C1 C3 -3.6(7) . . . . ?
Ti1 N2 C1 C3 -164.7(5) . . . . ?
Si1 N2 C1 C2 116.2(5) . . . . ?
Ti1 N2 C1 C2 -44.9(7) . . . . ?
C15 N1 C7 C8 -60.2(6) . . . . ?
Si1 N1 C7 C8 74.4(5) . . . . ?
Ti1 N1 C7 C8 174.4(4) . . . . ?
N1 C7 C8 P2 157.0(4) . . . . ?
C9 P2 C8 C7 65.9(5) . . . . ?
C12 P2 C8 C7 169.8(4) . . . . ?
C8 P2 C9 C10 41.0(5) . . . . ?
C12 P2 C9 C10 -62.9(5) . . . . ?
C8 P2 C9 C11 -86.2(5) . . . . ?
C12 P2 C9 C11 169.8(4) . . . . ?
C8 P2 C12 C13 52.6(5) . . . . ?
C9 P2 C12 C13 158.9(4) . . . . ?
C8 P2 C12 C14 176.1(4) . . . . ?
C9 P2 C12 C14 -77.6(5) . . . . ?
C7 N1 C15 C16 -63.4(6) . . . . ?
Si1 N1 C15 C16 159.5(4) . . . . ?
Ti1 N1 C15 C16 65.4(5) . . . . ?
N1 C15 C16 P1 -53.0(5) . . . . ?
C17 P1 C16 C15 -104.9(4) . . . . ?
C20 P1 C16 C15 142.9(4) . . . . ?
Ti1 P1 C16 C15 16.6(4) . . . . ?
C16 P1 C17 C18 59.5(5) . . . . ?
C20 P1 C17 C18 173.5(4) . . . . ?
Ti1 P1 C17 C18 -55.0(5) . . . . ?
C16 P1 C17 C19 -66.1(5) . . . . ?
C20 P1 C17 C19 47.9(5) . . . . ?
Ti1 P1 C17 C19 179.5(4) . . . . ?
C16 P1 C20 C22 174.9(4) . . . . ?
C17 P1 C20 C22 62.7(5) . . . . ?
Ti1 P1 C20 C22 -67.2(5) . . . . ?
C16 P1 C20 C21 -61.7(5) . . . . ?
C17 P1 C20 C21 -173.9(4) . . . . ?
Ti1 P1 C20 C21 56.2(5) . . . . ?
